data_4031087
loop_
_publ_author_name
'My\'sliwiec, Damian'
'Lis, Tadeusz'
'Gregoli\'nski, Janusz'
'St\;epie\'n, Marcin'

_publ_section_title
;
 Stereoselective Wittig Olefination as a Macrocyclization Tool. Synthesis
 of Large Carbazolophanes.
;
_journal_issue 12
_journal_name_full 'The Journal of organic chemistry'
_journal_page_first 6300
_journal_page_last 6312
_journal_paper_doi 10.1021/acs.joc.5b00745
_journal_volume 80
_journal_year 2015
_chemical_formula_moiety 'C108 H90 Br12 N6'
_chemical_formula_sum 'C108 H90 Br12 N6'
_chemical_formula_weight 2430.78
_chemical_name_systematic
;
 ?
;
_space_group_IT_number 2
_symmetry_cell_setting triclinic
_symmetry_space_group_name_Hall '-P 1'
_symmetry_space_group_name_H-M 'P -1'
_atom_sites_solution_hydrogens geom
_atom_sites_solution_primary direct
_atom_sites_solution_secondary difmap
_audit_creation_method SHELXL-97
_cell_angle_alpha 89.45(5)
_cell_angle_beta 74.45(4)
_cell_angle_gamma 88.09(4)
_cell_formula_units_Z 2
_cell_length_a 14.207(5)
_cell_length_b 18.011(6)
_cell_length_c 20.025(7)
_cell_measurement_reflns_used 3471
_cell_measurement_temperature 80(2)
_cell_measurement_theta_max 30
_cell_measurement_theta_min 2
_cell_volume 4934(3)
_computing_cell_refinement 'CrysAlis RED; Oxford-Diffraction Poland, 2003'
_computing_data_collection 'CrysAlis CCD; Oxford-Diffraction Poland, 2003'
_computing_data_reduction 'CrysAlis RED; Oxford-Diffraction Poland, 2003'
_computing_structure_refinement 'SHELXL-97 (Sheldrick, 1997)'
_computing_structure_solution 'SHELXS-97 (Sheldrick, 1990)'
_diffrn_ambient_temperature 80(2)
_diffrn_measured_fraction_theta_full 0.994
_diffrn_measured_fraction_theta_max 0.993
_diffrn_measurement_device_type 'Xcalibur with Ruby CCD'
_diffrn_measurement_method \w
_diffrn_radiation_monochromator graphite
_diffrn_radiation_source 'fine-focus sealed tube'
_diffrn_radiation_type MoK\a
_diffrn_radiation_wavelength 0.71073
_diffrn_reflns_av_R_equivalents 0.1382
_diffrn_reflns_av_sigmaI/netI 0.2602
_diffrn_reflns_limit_h_max 17
_diffrn_reflns_limit_h_min -17
_diffrn_reflns_limit_k_max 21
_diffrn_reflns_limit_k_min -22
_diffrn_reflns_limit_l_max 24
_diffrn_reflns_limit_l_min -24
_diffrn_reflns_number 45303
_diffrn_reflns_theta_full 25.50
_diffrn_reflns_theta_max 25.75
_diffrn_reflns_theta_min 2.75
_exptl_absorpt_coefficient_mu 4.922
_exptl_absorpt_correction_T_max 0.766
_exptl_absorpt_correction_T_min 0.662
_exptl_absorpt_correction_type analytical
_exptl_absorpt_process_details '(CrysAlis RED; Oxford Diffraction, 2003)'
_exptl_crystal_colour yellow
_exptl_crystal_density_diffrn 1.636
_exptl_crystal_density_method 'not measured'
_exptl_crystal_description block
_exptl_crystal_F_000 2400
_exptl_crystal_size_max 0.13
_exptl_crystal_size_mid 0.11
_exptl_crystal_size_min 0.07
_refine_diff_density_max 1.57
_refine_diff_density_min -0.81
_refine_diff_density_rms 0.177
_refine_ls_extinction_method none
_refine_ls_goodness_of_fit_ref 1.046
_refine_ls_hydrogen_treatment constr
_refine_ls_matrix_type full
_refine_ls_number_parameters 1056
_refine_ls_number_reflns 18763
_refine_ls_number_restraints 16
_refine_ls_restrained_S_all 1.047
_refine_ls_R_factor_all 0.2613
_refine_ls_R_factor_gt 0.1124
_refine_ls_shift/su_max 0.000
_refine_ls_shift/su_mean 0.000
_refine_ls_structure_factor_coef Fsqd
_refine_ls_weighting_details 'calc w=1/[\s^2^(Fo^2^)+(0.055P)^2^] where P=(Fo^2^+2Fc^2^)/3'
_refine_ls_weighting_scheme calc
_refine_ls_wR_factor_gt 0.1938
_refine_ls_wR_factor_ref 0.2360
_reflns_number_gt 7209
_reflns_number_total 18763
_reflns_threshold_expression >2sigma(I)
_cod_data_source_file jo5b00745_si_005.cif
_cod_data_source_block dste20xa
_cod_depositor_comments 'Adding full bibliography for 4031087--4031094.cif.'
_cod_original_sg_symbol_H-M P-1
_cod_database_code 4031087

loop_
_symmetry_equiv_pos_as_xyz
'x, y, z'
'-x, -y, -z'

loop_
_atom_site_label
_atom_site_type_symbol
_atom_site_fract_x
_atom_site_fract_y
_atom_site_fract_z
_atom_site_U_iso_or_equiv
_atom_site_adp_type
_atom_site_occupancy
_atom_site_symmetry_multiplicity
_atom_site_calc_flag
_atom_site_refinement_flags
_atom_site_disorder_assembly
_atom_site_disorder_group
Br1A Br 1.00237(11) 0.27970(9) 0.58534(8) 0.0535(5) Uani 1 1 d . . .
Br2A Br 0.67865(12) 0.53282(8) 0.35288(8) 0.0523(5) Uani 1 1 d . . .
Br1B Br 0.75030(11) -0.27181(8) 0.40371(9) 0.0496(5) Uani 1 1 d . . .
Br2B Br 0.74733(12) -0.01693(9) 0.76897(8) 0.0545(5) Uani 1 1 d . . .
Br1C Br 0.60905(14) 0.36332(9) 0.26452(9) 0.0670(6) Uani 1 1 d . . .
Br2C Br 1.01872(13) -0.00934(10) 0.16536(10) 0.0676(6) Uani 1 1 d . . .
Br1D Br 0.04671(13) 0.11224(10) -0.00762(9) 0.0664(6) Uani 1 1 d . A .
Br2D Br 0.11695(13) 0.25169(10) 0.38829(8) 0.0613(5) Uani 1 1 d . . .
Br1E Br 0.24189(15) 0.74304(10) -0.06655(10) 0.0761(6) Uani 1 1 d . . .
Br2E Br 0.41378(12) 0.31377(10) -0.24765(8) 0.0595(5) Uani 1 1 d . . .
Br1F Br 0.15295(12) 0.42203(9) 0.50513(8) 0.0553(5) Uani 1 1 d . B .
Br2F Br -0.13680(12) 0.62958(10) 0.22423(9) 0.0618(6) Uani 1 1 d . . .
N1A N 0.5905(8) 0.2958(6) 0.5699(6) 0.033(3) Uani 1 1 d . . .
C1A C 0.5225(10) 0.3773(7) 0.4915(7) 0.034(4) Uani 1 1 d . . .
H1A H 0.4584 0.3589 0.5068 0.041 Uiso 1 1 calc R . .
C2A C 0.5443(10) 0.4335(8) 0.4412(7) 0.033(3) Uiso 1 1 d . . .
C3A C 0.6383(10) 0.4585(7) 0.4199(6) 0.036(4) Uani 1 1 d . . .
C4A C 0.7137(10) 0.4282(8) 0.4470(7) 0.044(4) Uani 1 1 d . . .
H4A H 0.7789 0.4445 0.4311 0.053 Uiso 1 1 calc R . .
C5A C 0.8392(12) 0.3314(7) 0.5407(8) 0.047(4) Uani 1 1 d . . .
H5A H 0.8849 0.3623 0.5107 0.057 Uiso 1 1 calc R . .
C6A C 0.8684(10) 0.2863(7) 0.5876(7) 0.037(4) Uani 1 1 d . . .
C7A C 0.8041(9) 0.2429(7) 0.6341(6) 0.024(3) Uiso 1 1 d . . .
C8A C 0.7100(9) 0.2416(7) 0.6317(6) 0.028(3) Uani 1 1 d . . .
H8A H 0.6645 0.2110 0.6623 0.034 Uiso 1 1 calc R . .
C9A C 0.6817(11) 0.2867(8) 0.5828(7) 0.035(4) Uani 1 1 d . . .
C10A C 0.7461(10) 0.3319(7) 0.5373(6) 0.025(3) Uani 1 1 d . . .
C11A C 0.6887(9) 0.3738(7) 0.4975(7) 0.029(3) Uiso 1 1 d . . .
C12A C 0.5964(10) 0.3494(7) 0.5180(7) 0.033(4) Uani 1 1 d . . .
C13A C 0.8351(10) 0.2010(8) 0.6895(7) 0.042(4) Uani 1 1 d . . .
H13A H 0.8502 0.2304 0.7242 0.050 Uiso 1 1 calc R . .
C14A C 0.8445(9) 0.1267(7) 0.6970(6) 0.035(4) Uani 1 1 d . . .
H14A H 0.8626 0.1100 0.7372 0.043 Uiso 1 1 calc R . .
C15A C 0.5112(11) 0.2448(9) 0.5903(7) 0.051(5) Uani 1 1 d . . .
H15A H 0.4484 0.2735 0.6002 0.062 Uiso 1 1 calc R . .
H15B H 0.5150 0.2195 0.6336 0.062 Uiso 1 1 calc R . .
C16A C 0.5122(10) 0.1855(8) 0.5349(7) 0.045(4) Uani 1 1 d . . .
H16A H 0.4542 0.1544 0.5510 0.054 Uiso 1 1 calc R . .
H16B H 0.5082 0.2104 0.4914 0.054 Uiso 1 1 calc R . .
C17A C 0.6041(11) 0.1366(9) 0.5210(9) 0.063(5) Uani 1 1 d . . .
H17A H 0.6065 0.1109 0.5645 0.076 Uiso 1 1 calc R . .
H17B H 0.6617 0.1683 0.5070 0.076 Uiso 1 1 calc R . .
C18A C 0.6104(12) 0.0779(9) 0.4639(9) 0.083(6) Uani 1 1 d . . .
H18A H 0.6713 0.0482 0.4571 0.124 Uiso 1 1 calc R . .
H18B H 0.6093 0.1029 0.4205 0.124 Uiso 1 1 calc R . .
H18C H 0.5546 0.0453 0.4781 0.124 Uiso 1 1 calc R . .
N2B N 0.8928(8) 0.0228(6) 0.4630(6) 0.031(3) Uani 1 1 d . . .
C1B C 0.8895(9) -0.0717(7) 0.3750(7) 0.032(3) Uiso 1 1 d . . .
H1B H 0.9284 -0.0440 0.3377 0.038 Uiso 1 1 calc R . .
C2B C 0.8559(9) -0.1417(7) 0.3628(7) 0.029(3) Uiso 1 1 d . . .
C3B C 0.7976(9) -0.1768(7) 0.4184(8) 0.037(4) Uani 1 1 d . . .
C4B C 0.7729(9) -0.1525(7) 0.4861(7) 0.032(4) Uani 1 1 d . . .
H4B H 0.7339 -0.1807 0.5229 0.038 Uiso 1 1 calc R . .
C5B C 0.7706(9) -0.0498(8) 0.6282(7) 0.033(4) Uani 1 1 d . . .
H5B H 0.7380 -0.0942 0.6449 0.040 Uiso 1 1 calc R . .
C6B C 0.7831(10) 0.0038(8) 0.6741(8) 0.039(4) Uani 1 1 d . . .
C7B C 0.8302(10) 0.0697(8) 0.6505(8) 0.041(4) Uani 1 1 d . . .
C8B C 0.8682(9) 0.0823(7) 0.5795(7) 0.033(4) Uani 1 1 d . . .
H8B H 0.8988 0.1274 0.5626 0.040 Uiso 1 1 calc R . .
C9B C 0.8590(9) 0.0240(8) 0.5329(7) 0.029(3) Uiso 1 1 d . . .
C10B C 0.8064(9) -0.0376(7) 0.5568(7) 0.030(4) Uani 1 1 d . . .
C11B C 0.8094(9) -0.0830(7) 0.4973(7) 0.021(3) Uani 1 1 d . . .
C12B C 0.8658(9) -0.0443(8) 0.4402(7) 0.033(4) Uani 1 1 d . . .
C13B C 0.8864(9) -0.1710(8) 0.2920(7) 0.034(3) Uiso 1 1 d . . .
H13B H 0.9111 -0.2208 0.2860 0.041 Uiso 1 1 calc R . .
C14B C 0.8822(10) -0.1339(8) 0.2363(7) 0.044(4) Uani 1 1 d . . .
H14B H 0.9143 -0.1555 0.1927 0.053 Uiso 1 1 calc R . .
C15B C 0.9599(9) 0.0705(7) 0.4185(6) 0.027(3) Uani 1 1 d . . .
H15C H 1.0118 0.0395 0.3870 0.032 Uiso 1 1 calc R . .
H15D H 0.9913 0.1006 0.4470 0.032 Uiso 1 1 calc R . .
C16B C 0.9145(11) 0.1218(9) 0.3754(7) 0.052(4) Uani 1 1 d . . .
H16C H 0.9673 0.1418 0.3373 0.063 Uiso 1 1 calc R . .
H16D H 0.8722 0.0926 0.3542 0.063 Uiso 1 1 calc R . .
C17B C 0.8576(12) 0.1828(9) 0.4125(9) 0.070(5) Uani 1 1 d . . .
H17C H 0.9008 0.2143 0.4308 0.084 Uiso 1 1 calc R . .
H17D H 0.8076 0.1632 0.4526 0.084 Uiso 1 1 calc R . .
C18B C 0.8055(15) 0.2320(10) 0.3676(10) 0.127(10) Uani 1 1 d . . .
H18D H 0.7657 0.2713 0.3965 0.190 Uiso 1 1 calc R . .
H18E H 0.7634 0.2012 0.3485 0.190 Uiso 1 1 calc R . .
H18F H 0.8547 0.2545 0.3295 0.190 Uiso 1 1 calc R . .
N3C N 0.5890(9) 0.0338(6) 0.3003(5) 0.032(3) Uani 1 1 d . . .
C1C C 0.7327(10) -0.0551(8) 0.2679(7) 0.033(3) Uiso 1 1 d . . .
H1C H 0.6969 -0.0970 0.2881 0.039 Uiso 1 1 calc R . .
C2C C 0.8317(11) -0.0618(8) 0.2360(7) 0.036(4) Uani 1 1 d . . .
C3C C 0.8827(11) -0.0006(10) 0.2046(8) 0.056(5) Uani 1 1 d . . .
C4C C 0.8337(10) 0.0677(9) 0.2074(8) 0.045(4) Uani 1 1 d . . .
H4C H 0.8686 0.1094 0.1855 0.055 Uiso 1 1 calc R . .
C5C C 0.6764(11) 0.2147(9) 0.2464(7) 0.047(4) Uani 1 1 d . . .
H5C H 0.7359 0.2357 0.2211 0.056 Uiso 1 1 calc R . .
C6C C 0.5937(13) 0.2576(9) 0.2762(7) 0.054(5) Uani 1 1 d . . .
C7C C 0.5089(11) 0.2304(9) 0.3138(8) 0.038(4) Uiso 1 1 d . . .
C8C C 0.4956(9) 0.1544(8) 0.3230(7) 0.039(4) Uani 1 1 d . . .
H8C H 0.4355 0.1335 0.3474 0.046 Uiso 1 1 calc R . .
C9C C 0.5811(11) 0.1117(8) 0.2922(7) 0.037(4) Uiso 1 1 d . . .
C10C C 0.6662(11) 0.1364(8) 0.2562(7) 0.042(4) Uani 1 1 d . . .
C11C C 0.7395(10) 0.0765(8) 0.2399(6) 0.029(3) Uani 1 1 d . . .
C12C C 0.6877(11) 0.0133(8) 0.2694(7) 0.036(4) Uani 1 1 d . . .
C13C C 0.4245(11) 0.2818(8) 0.3515(7) 0.046(4) Uani 1 1 d . . .
H13C H 0.4387 0.3132 0.3852 0.055 Uiso 1 1 calc R . .
C14C C 0.3369(12) 0.2893(7) 0.3450(7) 0.051(5) Uani 1 1 d . . .
H14C H 0.2917 0.3178 0.3797 0.061 Uiso 1 1 calc R . .
C15C C 0.5172(11) -0.0148(9) 0.3359(8) 0.055(5) Uani 1 1 d . . .
H15E H 0.4700 0.0121 0.3741 0.067 Uiso 1 1 calc R . .
H15F H 0.5483 -0.0559 0.3564 0.067 Uiso 1 1 calc R . .
C16C C 0.4650(13) -0.0456(8) 0.2881(9) 0.066(5) Uani 1 1 d . . .
H16E H 0.4461 -0.0035 0.2618 0.080 Uiso 1 1 calc R . .
H16F H 0.4036 -0.0664 0.3169 0.080 Uiso 1 1 calc R . .
C17C C 0.5142(11) -0.1035(10) 0.2372(9) 0.070(5) Uani 1 1 d . . .
H17E H 0.5340 -0.1456 0.2631 0.084 Uiso 1 1 calc R . .
H17F H 0.5749 -0.0826 0.2075 0.084 Uiso 1 1 calc R . .
C18C C 0.4552(11) -0.1355(9) 0.1884(8) 0.064(5) Uani 1 1 d . . .
H18G H 0.4959 -0.1729 0.1575 0.096 Uiso 1 1 calc R . .
H18H H 0.4370 -0.0951 0.1607 0.096 Uiso 1 1 calc R . .
H18I H 0.3960 -0.1584 0.2166 0.096 Uiso 1 1 calc R . .
N4D N 0.3760(9) 0.2174(7) 0.0992(6) 0.048(4) Uani 1 1 d D . .
C1D C 0.3183(11) 0.1799(8) -0.0034(7) 0.047(4) Uani 1 1 d . . .
H1D H 0.3800 0.1845 -0.0362 0.056 Uiso 1 1 calc R A .
C2D C 0.2392(13) 0.1596(8) -0.0237(8) 0.048(5) Uani 1 1 d . A .
C3D C 0.1559(13) 0.1450(8) 0.0234(9) 0.049(5) Uani 1 1 d . . .
C4D C 0.1403(11) 0.1586(8) 0.0912(8) 0.051(4) Uani 1 1 d . A .
H4D H 0.0779 0.1522 0.1227 0.061 Uiso 1 1 calc R . .
C5D C 0.1686(12) 0.2140(8) 0.2460(8) 0.048(4) Uani 1 1 d . A .
H5D H 0.1021 0.2009 0.2552 0.057 Uiso 1 1 calc R . .
C6D C 0.2069(10) 0.2407(7) 0.2989(7) 0.039(4) Uani 1 1 d . . .
C7D C 0.2995(10) 0.2590(8) 0.2902(7) 0.035(4) Uiso 1 1 d . A .
C8D C 0.3646(10) 0.2517(7) 0.2225(7) 0.038(4) Uani 1 1 d . . .
H8D H 0.4312 0.2643 0.2140 0.045 Uiso 1 1 calc R A .
C9D C 0.3279(11) 0.2249(8) 0.1677(8) 0.044(4) Uani 1 1 d . A .
C10D C 0.2304(11) 0.2075(8) 0.1812(8) 0.041(4) Uani 1 1 d . . .
C11D C 0.2191(11) 0.1827(7) 0.1136(7) 0.034(4) Uani 1 1 d . A .
C12D C 0.3067(11) 0.1941(8) 0.0680(7) 0.036(4) Uani 1 1 d . A .
C13D C 0.2511(10) 0.1549(9) -0.1009(8) 0.047(4) Uiso 1 1 d . . .
H13D H 0.2457 0.1080 -0.1206 0.056 Uiso 1 1 calc R A .
C14D C 0.2688(10) 0.2136(8) -0.1420(7) 0.043(4) Uani 1 1 d . A .
H14D H 0.2845 0.2042 -0.1904 0.052 Uiso 1 1 calc R . .
C15D C 0.4751(12) 0.2382(10) 0.0609(10) 0.035(5) Uiso 0.65 1 d PD A 3
H15G H 0.5023 0.2726 0.0887 0.042 Uiso 0.65 1 calc PR A 3
H15H H 0.4742 0.2629 0.0167 0.042 Uiso 0.65 1 calc PR A 3
C16D C 0.5387(17) 0.1631(12) 0.0466(13) 0.067(7) Uiso 0.65 1 d PD A 3
H16G H 0.5248 0.1399 0.0058 0.080 Uiso 0.65 1 calc PR A 3
H16H H 0.6079 0.1773 0.0320 0.080 Uiso 0.65 1 calc PR A 3
C17D C 0.532(4) 0.101(2) 0.101(2) 0.21(3) Uiso 0.65 1 d PD A 3
H17G H 0.5326 0.1255 0.1454 0.251 Uiso 0.65 1 calc PR A 3
H17H H 0.4669 0.0793 0.1090 0.251 Uiso 0.65 1 calc PR A 3
C18D C 0.607(3) 0.036(3) 0.090(3) 0.190(19) Uiso 0.65 1 d PD A 3
H18J H 0.5983 0.0083 0.1337 0.285 Uiso 0.65 1 calc PR A 3
H18K H 0.6730 0.0556 0.0763 0.285 Uiso 0.65 1 calc PR A 3
H18L H 0.5974 0.0035 0.0542 0.285 Uiso 0.65 1 calc PR A 3
C51D C 0.4811(15) 0.204(2) 0.0834(19) 0.035(5) Uiso 0.35 1 d PD A 4
H51G H 0.5053 0.2492 0.1008 0.042 Uiso 0.35 1 calc PR A 4
H51H H 0.5037 0.2074 0.0322 0.042 Uiso 0.35 1 calc PR A 4
C61D C 0.546(4) 0.137(3) 0.103(3) 0.067(7) Uiso 0.35 1 d PD A 4
H61G H 0.5748 0.1650 0.1346 0.080 Uiso 0.35 1 calc PR A 4
H61H H 0.4920 0.1104 0.1348 0.080 Uiso 0.35 1 calc PR A 4
C71D C 0.622(6) 0.072(5) 0.086(6) 0.21(3) Uiso 0.35 1 d PD A 4
H71G H 0.6487 0.0698 0.1267 0.251 Uiso 0.35 1 calc PR A 4
H71H H 0.5816 0.0279 0.0894 0.251 Uiso 0.35 1 calc PR A 4
C81D C 0.711(5) 0.054(5) 0.025(4) 0.190(19) Uiso 0.35 1 d PD A 4
H81G H 0.7478 0.0112 0.0367 0.285 Uiso 0.35 1 calc PR A 4
H81H H 0.7533 0.0969 0.0149 0.285 Uiso 0.35 1 calc PR A 4
H81I H 0.6893 0.0422 -0.0162 0.285 Uiso 0.35 1 calc PR A 4
N5E N 0.1296(10) 0.4282(7) 0.0109(7) 0.048(4) Uani 1 1 d . A .
C1E C 0.1990(11) 0.3168(8) -0.0609(8) 0.045(4) Uani 1 1 d . A .
H1E H 0.1569 0.2835 -0.0310 0.054 Uiso 1 1 calc R . .
C2E C 0.2667(12) 0.2925(9) -0.1210(8) 0.045(4) Uani 1 1 d . . .
C3E C 0.3252(11) 0.3409(9) -0.1634(8) 0.043(4) Uani 1 1 d . A .
C4E C 0.3217(10) 0.4173(9) -0.1499(7) 0.039(4) Uani 1 1 d . . .
H4E H 0.3636 0.4499 -0.1809 0.047 Uiso 1 1 calc R A .
C5E C 0.2531(11) 0.5854(9) -0.0778(7) 0.044(4) Uani 1 1 d . A .
H5E H 0.3059 0.5934 -0.1176 0.053 Uiso 1 1 calc R . .
C6E C 0.2015(12) 0.6453(9) -0.0378(9) 0.050(4) Uani 1 1 d . . .
C7E C 0.1267(11) 0.6343(9) 0.0204(8) 0.043(4) Uani 1 1 d . . .
C8E C 0.0974(11) 0.5626(9) 0.0402(8) 0.044(4) Uani 1 1 d . . .
H8E H 0.0445 0.5543 0.0798 0.053 Uiso 1 1 calc R . .
C9E C 0.1474(12) 0.5032(10) 0.0004(8) 0.048(5) Uani 1 1 d . A .
C10E C 0.2241(11) 0.5165(9) -0.0570(7) 0.036(4) Uani 1 1 d . . .
C11E C 0.2552(12) 0.4444(9) -0.0897(8) 0.042(4) Uani 1 1 d . A .
C12E C 0.1959(12) 0.3949(9) -0.0462(8) 0.047(4) Uani 1 1 d . . .
C13E C 0.0655(11) 0.6979(9) 0.0583(9) 0.060(5) Uani 1 1 d . . .
H13E H 0.0458 0.7359 0.0312 0.072 Uiso 1 1 calc R . .
C14E C 0.0370(11) 0.7050(8) 0.1257(9) 0.064(5) Uani 1 1 d . . .
H14E H -0.0063 0.7461 0.1426 0.076 Uiso 1 1 calc R . .
C15E C 0.0569(11) 0.3978(8) 0.0663(8) 0.047(4) Uani 1 1 d . . .
H15I H 0.0402 0.3482 0.0531 0.056 Uiso 1 1 calc R A .
H15J H -0.0029 0.4301 0.0760 0.056 Uiso 1 1 calc R . .
C16E C 0.0933(11) 0.3911(10) 0.1316(8) 0.062(5) Uani 1 1 d . A .
H16I H 0.1529 0.3586 0.1223 0.074 Uiso 1 1 calc R . .
H16J H 0.1098 0.4407 0.1452 0.074 Uiso 1 1 calc R . .
C17E C 0.0131(16) 0.3584(12) 0.1901(11) 0.111(8) Uani 1 1 d . . .
H17I H 0.0396 0.3516 0.2308 0.133 Uiso 1 1 calc R A .
H17J H -0.0001 0.3084 0.1754 0.133 Uiso 1 1 calc R . .
C18E C -0.0890(18) 0.4033(14) 0.2152(12) 0.164(11) Uani 1 1 d . A .
H18M H -0.1336 0.3754 0.2520 0.245 Uiso 1 1 calc R . .
H18N H -0.1175 0.4101 0.1760 0.245 Uiso 1 1 calc R . .
H18O H -0.0785 0.4520 0.2329 0.245 Uiso 1 1 calc R . .
N6F N 0.2775(8) 0.5933(7) 0.2400(6) 0.043(3) Uani 1 1 d D . .
C1F C 0.3332(11) 0.5235(8) 0.3341(8) 0.048(4) Uani 1 1 d . . .
H1F H 0.4008 0.5298 0.3132 0.057 Uiso 1 1 calc R B .
C2F C 0.3004(11) 0.4866(8) 0.3958(7) 0.038(4) Uani 1 1 d . B .
C3F C 0.1994(10) 0.4743(7) 0.4227(7) 0.034(4) Uani 1 1 d . . .
C4F C 0.1323(9) 0.5018(7) 0.3884(7) 0.028(3) Uani 1 1 d . B .
H4F H 0.0648 0.4929 0.4068 0.034 Uiso 1 1 calc R . .
C5F C 0.0170(11) 0.5833(8) 0.2823(7) 0.044(4) Uani 1 1 d . B .
H5F H -0.0328 0.5614 0.3177 0.053 Uiso 1 1 calc R . .
C6F C -0.0082(12) 0.6231(8) 0.2298(9) 0.048(5) Uani 1 1 d . . .
C7F C 0.0635(12) 0.6571(8) 0.1799(9) 0.046(4) Uani 1 1 d . B .
C8F C 0.1596(11) 0.6480(8) 0.1785(8) 0.050(4) Uani 1 1 d . . .
H8F H 0.2092 0.6691 0.1424 0.059 Uiso 1 1 calc R B .
C9F C 0.1832(11) 0.6067(8) 0.2317(9) 0.042(4) Uani 1 1 d . B .
C10F C 0.1126(11) 0.5749(7) 0.2839(7) 0.032(4) Uani 1 1 d . . .
C11F C 0.1621(10) 0.5407(7) 0.3299(7) 0.027(3) Uiso 1 1 d . B .
C12F C 0.2581(11) 0.5527(8) 0.3022(7) 0.043(4) Uani 1 1 d . B .
C13F C 0.3749(11) 0.4537(8) 0.4287(7) 0.043(4) Uani 1 1 d . . .
H13F H 0.3527 0.4198 0.4658 0.052 Uiso 1 1 calc R B .
C14F C 0.4694(11) 0.4678(7) 0.4105(7) 0.041(4) Uani 1 1 d . B .
H14F H 0.4909 0.5032 0.3746 0.050 Uiso 1 1 calc R . .
C15F C 0.3706(13) 0.5988(12) 0.1886(11) 0.039(6) Uiso 0.65 1 d PD B 1
H15K H 0.4194 0.6164 0.2116 0.047 Uiso 0.65 1 calc PR B 1
H15L H 0.3639 0.6365 0.1538 0.047 Uiso 0.65 1 calc PR B 1
C16F C 0.4094(16) 0.5252(12) 0.1510(12) 0.052(7) Uiso 0.65 1 d PD B 1
H16K H 0.4750 0.5348 0.1201 0.063 Uiso 0.65 1 calc PR B 1
H16L H 0.4192 0.4896 0.1866 0.063 Uiso 0.65 1 calc PR B 1
C17F C 0.353(3) 0.485(3) 0.107(2) 0.174(16) Uiso 0.65 1 d PD B 1
H17K H 0.3351 0.5229 0.0765 0.208 Uiso 0.65 1 calc PR B 1
H17L H 0.2911 0.4697 0.1400 0.208 Uiso 0.65 1 calc PR B 1
C18F C 0.394(3) 0.416(2) 0.061(2) 0.147(14) Uiso 0.65 1 d PD B 1
H18P H 0.3490 0.4035 0.0334 0.220 Uiso 0.65 1 calc PR B 1
H18Q H 0.4014 0.3731 0.0902 0.220 Uiso 0.65 1 calc PR B 1
H18R H 0.4582 0.4266 0.0295 0.220 Uiso 0.65 1 calc PR B 1
C51F C 0.362(3) 0.633(3) 0.204(2) 0.059(15) Uiso 0.35 1 d PD B 2
H51A H 0.4080 0.6359 0.2336 0.071 Uiso 0.35 1 calc PR B 2
H51B H 0.3425 0.6846 0.1946 0.071 Uiso 0.35 1 calc PR B 2
C61F C 0.414(4) 0.594(3) 0.136(3) 0.12(2) Uiso 0.35 1 d PD B 2
H61A H 0.4802 0.5810 0.1400 0.144 Uiso 0.35 1 calc PR B 2
H61B H 0.4226 0.6340 0.1003 0.144 Uiso 0.35 1 calc PR B 2
C71F C 0.383(7) 0.526(4) 0.102(5) 0.174(16) Uiso 0.35 1 d PD B 2
H71A H 0.3332 0.5515 0.0821 0.208 Uiso 0.35 1 calc PR B 2
H71B H 0.3432 0.5022 0.1443 0.208 Uiso 0.35 1 calc PR B 2
C81F C 0.404(6) 0.457(4) 0.054(4) 0.147(14) Uiso 0.35 1 d PD B 2
H81A H 0.3515 0.4215 0.0693 0.220 Uiso 0.35 1 calc PR B 2
H81B H 0.4664 0.4328 0.0557 0.220 Uiso 0.35 1 calc PR B 2
H81C H 0.4082 0.4719 0.0059 0.220 Uiso 0.35 1 calc PR B 2

loop_
_atom_site_aniso_label
_atom_site_aniso_U_11
_atom_site_aniso_U_22
_atom_site_aniso_U_33
_atom_site_aniso_U_23
_atom_site_aniso_U_13
_atom_site_aniso_U_12
Br1A 0.0555(11) 0.0543(11) 0.0606(11) -0.0088(9) -0.0355(9) 0.0250(9)
Br2A 0.0799(12) 0.0349(10) 0.0561(11) -0.0009(9) -0.0437(10) 0.0087(9)
Br1B 0.0601(11) 0.0316(9) 0.0693(12) -0.0179(9) -0.0399(9) 0.0136(8)
Br2B 0.0789(13) 0.0432(11) 0.0457(10) -0.0102(9) -0.0262(9) 0.0199(9)
Br1C 0.1102(16) 0.0348(10) 0.0555(11) -0.0083(10) -0.0231(11) 0.0158(10)
Br2C 0.0677(13) 0.0592(13) 0.0781(14) -0.0035(11) -0.0258(11) 0.0178(10)
Br1D 0.0975(15) 0.0507(12) 0.0716(13) -0.0067(10) -0.0581(11) -0.0029(11)
Br2D 0.0823(13) 0.0582(12) 0.0505(11) -0.0161(10) -0.0323(10) 0.0207(10)
Br1E 0.1255(17) 0.0421(12) 0.0636(13) -0.0080(10) -0.0304(12) -0.0001(12)
Br2E 0.0836(13) 0.0541(12) 0.0462(10) -0.0214(9) -0.0296(9) 0.0301(10)
Br1F 0.0738(12) 0.0464(11) 0.0567(11) 0.0030(9) -0.0381(10) 0.0104(9)
Br2F 0.0669(12) 0.0711(13) 0.0586(11) -0.0147(10) -0.0398(10) 0.0346(10)
N1A 0.038(8) 0.023(7) 0.042(8) -0.008(6) -0.017(6) 0.001(6)
C1A 0.045(9) 0.018(8) 0.047(9) -0.014(7) -0.026(8) 0.010(7)
C3A 0.063(11) 0.026(9) 0.016(7) 0.004(7) -0.009(7) 0.014(8)
C4A 0.055(10) 0.045(10) 0.029(9) 0.005(8) -0.009(8) 0.017(8)
C5A 0.081(13) 0.019(8) 0.050(10) -0.015(8) -0.032(9) 0.009(8)
C6A 0.067(11) 0.021(8) 0.032(8) -0.009(7) -0.029(8) 0.018(8)
C8A 0.049(9) 0.016(7) 0.022(7) -0.004(7) -0.014(7) -0.001(7)
C9A 0.047(10) 0.035(9) 0.029(8) -0.020(8) -0.024(8) 0.024(8)
C10A 0.030(9) 0.033(9) 0.014(7) -0.011(7) -0.012(7) 0.009(7)
C12A 0.040(10) 0.026(8) 0.036(9) -0.014(8) -0.014(8) 0.011(7)
C13A 0.061(11) 0.033(9) 0.040(9) -0.011(8) -0.032(8) 0.022(8)
C14A 0.059(10) 0.033(9) 0.022(8) -0.013(7) -0.026(7) 0.020(8)
C15A 0.054(11) 0.067(13) 0.040(10) 0.003(10) -0.028(9) 0.021(10)
C16A 0.069(11) 0.039(10) 0.040(9) -0.010(8) -0.039(9) 0.015(8)
C17A 0.076(13) 0.042(11) 0.081(13) -0.018(10) -0.038(11) 0.003(10)
C18A 0.097(15) 0.065(14) 0.102(16) -0.040(12) -0.055(13) 0.014(11)
N2B 0.035(7) 0.026(7) 0.033(7) -0.010(6) -0.012(6) 0.019(6)
C3B 0.025(8) 0.031(9) 0.066(11) -0.013(9) -0.029(8) 0.018(7)
C4B 0.039(9) 0.026(9) 0.035(9) 0.016(8) -0.018(7) 0.006(7)
C5B 0.033(9) 0.029(9) 0.042(9) -0.019(8) -0.019(7) 0.018(7)
C6B 0.046(10) 0.024(9) 0.062(11) -0.006(8) -0.045(9) 0.004(8)
C7B 0.049(10) 0.037(10) 0.045(10) -0.022(9) -0.026(8) 0.022(8)
C8B 0.034(9) 0.028(9) 0.039(9) -0.018(8) -0.017(7) 0.023(7)
C10B 0.035(9) 0.017(8) 0.050(10) 0.005(8) -0.034(8) -0.001(7)
C11B 0.019(8) 0.027(8) 0.025(8) -0.003(7) -0.018(7) 0.009(6)
C12B 0.037(9) 0.034(9) 0.039(9) -0.018(8) -0.030(8) 0.026(7)
C14B 0.060(11) 0.043(10) 0.032(9) -0.013(8) -0.020(8) 0.016(8)
C15B 0.042(9) 0.019(8) 0.026(8) -0.011(7) -0.020(7) 0.011(7)
C16B 0.066(12) 0.049(11) 0.040(10) -0.002(9) -0.012(9) 0.014(9)
C17B 0.075(13) 0.062(13) 0.078(14) -0.001(12) -0.032(11) 0.015(11)
C18B 0.20(2) 0.086(16) 0.14(2) -0.055(15) -0.135(19) 0.092(16)
N3C 0.052(8) 0.025(7) 0.022(6) -0.017(6) -0.018(6) 0.011(7)
C2C 0.065(11) 0.026(9) 0.026(8) -0.003(8) -0.027(8) -0.001(8)
C3C 0.067(12) 0.073(13) 0.034(10) -0.032(10) -0.029(9) 0.038(11)
C4C 0.037(10) 0.051(11) 0.053(10) -0.013(9) -0.022(9) 0.008(8)
C5C 0.072(12) 0.046(11) 0.034(9) -0.013(9) -0.038(9) 0.017(9)
C6C 0.103(14) 0.046(11) 0.026(9) -0.016(8) -0.046(10) 0.028(11)
C8C 0.028(9) 0.046(10) 0.048(10) -0.012(8) -0.021(7) 0.006(8)
C10C 0.072(12) 0.039(10) 0.027(8) -0.003(8) -0.037(9) 0.012(9)
C11C 0.027(9) 0.038(10) 0.020(8) -0.016(7) -0.008(7) 0.007(8)
C12C 0.050(10) 0.034(10) 0.031(9) -0.008(8) -0.021(8) 0.009(8)
C13C 0.073(12) 0.042(10) 0.032(9) -0.017(8) -0.031(9) 0.021(9)
C14C 0.103(14) 0.016(8) 0.050(10) -0.018(8) -0.051(10) 0.018(9)
C15C 0.060(12) 0.040(11) 0.072(13) -0.011(10) -0.028(10) 0.009(9)
C16C 0.102(15) 0.017(9) 0.087(14) 0.000(10) -0.040(12) 0.008(10)
C17C 0.064(12) 0.069(14) 0.078(13) -0.009(12) -0.024(10) 0.014(10)
C18C 0.071(12) 0.067(13) 0.063(12) -0.019(10) -0.035(10) 0.015(10)
N4D 0.062(9) 0.050(9) 0.046(9) -0.018(7) -0.039(8) 0.001(7)
C1D 0.056(11) 0.054(11) 0.040(10) -0.014(9) -0.032(9) 0.017(8)
C2D 0.093(14) 0.036(10) 0.033(10) 0.002(9) -0.047(10) -0.015(10)
C3D 0.091(14) 0.026(9) 0.043(11) -0.004(9) -0.042(10) 0.024(10)
C4D 0.053(11) 0.038(10) 0.058(12) 0.009(10) -0.010(9) -0.011(9)
C5D 0.068(12) 0.039(10) 0.040(10) 0.003(9) -0.021(9) -0.002(9)
C6D 0.057(11) 0.026(9) 0.037(9) 0.003(8) -0.018(8) -0.003(8)
C8D 0.052(10) 0.028(9) 0.039(9) -0.008(8) -0.024(8) 0.020(7)
C9D 0.053(11) 0.033(10) 0.049(11) -0.007(9) -0.024(9) 0.028(8)
C10D 0.043(11) 0.041(10) 0.037(10) -0.007(8) -0.010(8) 0.014(8)
C11D 0.048(10) 0.025(9) 0.035(9) 0.000(8) -0.024(8) -0.003(8)
C12D 0.041(10) 0.033(9) 0.034(9) 0.001(8) -0.008(8) 0.002(8)
C14D 0.062(11) 0.042(10) 0.029(9) -0.015(8) -0.016(8) -0.009(9)
N5E 0.082(11) 0.036(9) 0.032(8) -0.004(8) -0.028(8) 0.005(8)
C1E 0.073(12) 0.035(10) 0.041(10) -0.010(8) -0.043(9) 0.018(9)
C2E 0.067(12) 0.054(12) 0.026(9) -0.011(9) -0.035(9) 0.023(10)
C3E 0.053(11) 0.047(11) 0.038(10) -0.004(9) -0.026(9) 0.021(9)
C4E 0.044(10) 0.043(10) 0.036(9) 0.010(9) -0.021(8) -0.005(8)
C5E 0.060(11) 0.051(11) 0.020(8) 0.000(9) -0.010(8) 0.011(9)
C6E 0.069(12) 0.039(11) 0.048(11) 0.011(10) -0.024(10) -0.010(10)
C7E 0.041(10) 0.052(12) 0.039(10) -0.004(9) -0.021(9) 0.015(9)
C8E 0.058(11) 0.044(11) 0.045(10) -0.002(9) -0.041(9) 0.001(9)
C9E 0.065(12) 0.055(13) 0.035(10) -0.007(10) -0.033(9) 0.019(10)
C10E 0.054(11) 0.035(10) 0.023(9) -0.003(8) -0.017(8) 0.009(9)
C11E 0.064(12) 0.031(10) 0.042(10) -0.012(9) -0.033(9) 0.007(9)
C12E 0.072(12) 0.047(11) 0.035(10) -0.016(9) -0.039(9) 0.017(10)
C13E 0.083(13) 0.047(11) 0.067(12) -0.033(10) -0.053(11) 0.044(9)
C14E 0.091(14) 0.041(10) 0.078(13) -0.033(10) -0.060(11) 0.048(10)
C15E 0.064(12) 0.025(9) 0.058(11) -0.015(9) -0.029(10) 0.009(8)
C16E 0.056(12) 0.065(14) 0.058(12) 0.028(11) -0.004(10) -0.017(10)
C17E 0.17(2) 0.082(17) 0.108(19) 0.009(16) -0.080(18) 0.038(17)
C18E 0.22(3) 0.11(2) 0.15(3) -0.04(2) -0.04(2) 0.08(2)
N6F 0.040(8) 0.063(10) 0.028(7) -0.001(7) -0.012(6) 0.005(7)
C1F 0.061(11) 0.030(9) 0.058(11) -0.015(9) -0.030(9) 0.015(8)
C2F 0.064(12) 0.027(9) 0.031(9) -0.003(8) -0.028(9) 0.004(8)
C3F 0.046(10) 0.028(9) 0.036(9) -0.019(7) -0.024(8) 0.007(7)
C4F 0.025(8) 0.019(8) 0.035(8) -0.013(7) 0.002(7) 0.012(6)
C5F 0.068(12) 0.044(10) 0.030(9) -0.015(8) -0.029(8) 0.006(9)
C6F 0.064(12) 0.020(9) 0.079(13) -0.013(9) -0.049(11) 0.005(8)
C7F 0.058(12) 0.025(9) 0.070(12) -0.034(9) -0.042(10) 0.019(9)
C8F 0.069(12) 0.043(10) 0.045(10) -0.003(9) -0.033(9) 0.022(9)
C9F 0.044(11) 0.027(9) 0.072(12) -0.020(9) -0.042(10) 0.003(8)
C10F 0.040(10) 0.027(9) 0.045(9) -0.013(8) -0.039(8) 0.009(7)
C12F 0.062(12) 0.038(10) 0.036(9) -0.018(8) -0.025(9) 0.004(8)
C13F 0.062(11) 0.029(9) 0.053(10) -0.019(8) -0.044(9) 0.027(8)
C14F 0.077(12) 0.023(8) 0.041(9) 0.001(7) -0.045(9) 0.017(8)

loop_
_atom_type_symbol
_atom_type_description
_atom_type_scat_dispersion_real
_atom_type_scat_dispersion_imag
_atom_type_scat_source
C C 0.0033 0.0016 'International Tables Vol C Tables 4.2.6.8 and 6.1.1.4'
H H 0.0000 0.0000 'International Tables Vol C Tables 4.2.6.8 and 6.1.1.4'
N N 0.0061 0.0033 'International Tables Vol C Tables 4.2.6.8 and 6.1.1.4'
Br Br -0.2901 2.4595 'International Tables Vol C Tables 4.2.6.8 and 6.1.1.4'

loop_
_geom_angle_atom_site_label_1
_geom_angle_atom_site_label_2
_geom_angle_atom_site_label_3
_geom_angle
C9A N1A C12A 108.8(12)
C9A N1A C15A 125.7(12)
C12A N1A C15A 123.2(11)
C12A C1A C2A 118.3(13)
C12A C1A H1A 120.8
C2A C1A H1A 120.8
C3A C2A C1A 119.3(12)
C3A C2A C14F 118.5(13)
C1A C2A C14F 122.3(12)
C2A C3A C4A 121.6(12)
C2A C3A Br2A 124.1(10)
C4A C3A Br2A 114.3(11)
C11A C4A C3A 117.3(13)
C11A C4A H4A 121.3
C3A C4A H4A 121.3
C10A C5A C6A 120.1(15)
C10A C5A H5A 120.0
C6A C5A H5A 120.0
C5A C6A C7A 122.1(13)
C5A C6A Br1A 119.1(12)
C7A C6A Br1A 118.7(9)
C8A C7A C6A 119.2(12)
C8A C7A C13A 119.6(12)
C6A C7A C13A 121.0(12)
C7A C8A C9A 118.0(13)
C7A C8A H8A 121.0
C9A C8A H8A 121.0
C10A C9A N1A 108.0(12)
C10A C9A C8A 122.6(12)
N1A C9A C8A 129.4(15)
C5A C10A C9A 117.9(12)
C5A C10A C11A 135.3(14)
C9A C10A C11A 106.7(11)
C12A C11A C4A 120.8(12)
C12A C11A C10A 107.1(12)
C4A C11A C10A 132.1(13)
C11A C12A C1A 122.7(14)
C11A C12A N1A 109.2(11)
C1A C12A N1A 128.0(13)
C14A C13A C7A 128.5(12)
C14A C13A H13A 115.7
C7A C13A H13A 115.7
C13A C14A C7B 127.0(12)
C13A C14A H14A 116.5
C7B C14A H14A 116.5
N1A C15A C16A 113.6(12)
N1A C15A H15A 108.8
C16A C15A H15A 108.8
N1A C15A H15B 108.8
C16A C15A H15B 108.8
H15A C15A H15B 107.7
C17A C16A C15A 111.2(11)
C17A C16A H16A 109.4
C15A C16A H16A 109.4
C17A C16A H16B 109.4
C15A C16A H16B 109.4
H16A C16A H16B 108.0
C16A C17A C18A 113.2(12)
C16A C17A H17A 108.9
C18A C17A H17A 108.9
C16A C17A H17B 108.9
C18A C17A H17B 108.9
H17A C17A H17B 107.7
C17A C18A H18A 109.5
C17A C18A H18B 109.5
H18A C18A H18B 109.5
C17A C18A H18C 109.5
H18A C18A H18C 109.5
H18B C18A H18C 109.5
C9B N2B C12B 107.4(12)
C9B N2B C15B 129.2(12)
C12B N2B C15B 122.3(11)
C12B C1B C2B 119.4(13)
C12B C1B H1B 120.3
C2B C1B H1B 120.3
C3B C2B C1B 116.8(13)
C3B C2B C13B 125.3(13)
C1B C2B C13B 117.9(13)
C2B C3B C4B 126.3(13)
C2B C3B Br1B 117.9(11)
C4B C3B Br1B 115.7(11)
C3B C4B C11B 115.8(13)
C3B C4B H4B 122.1
C11B C4B H4B 122.1
C6B C5B C10B 119.2(14)
C6B C5B H5B 120.4
C10B C5B H5B 120.4
C5B C6B C7B 121.2(14)
C5B C6B Br2B 119.0(11)
C7B C6B Br2B 119.5(10)
C6B C7B C8B 120.5(13)
C6B C7B C14A 122.6(14)
C8B C7B C14A 116.9(14)
C7B C8B C9B 117.2(13)
C7B C8B H8B 121.4
C9B C8B H8B 121.4
N2B C9B C10B 111.0(13)
N2B C9B C8B 127.7(13)
C10B C9B C8B 121.2(13)
C9B C10B C5B 120.2(12)
C9B C10B C11B 107.0(12)
C5B C10B C11B 132.4(13)
C12B C11B C4B 118.8(12)
C12B C11B C10B 105.4(11)
C4B C11B C10B 135.7(13)
C1B C12B N2B 128.2(14)
C1B C12B C11B 122.8(13)
N2B C12B C11B 109.0(12)
C14B C13B C2B 125.2(13)
C14B C13B H13B 117.4
C2B C13B H13B 117.4
C13B C14B C2C 125.0(14)
C13B C14B H14B 117.5
C2C C14B H14B 117.5
N2B C15B C16B 114.3(11)
N2B C15B H15C 108.7
C16B C15B H15C 108.7
N2B C15B H15D 108.7
C16B C15B H15D 108.7
H15C C15B H15D 107.6
C17B C16B C15B 114.9(12)
C17B C16B H16C 108.5
C15B C16B H16C 108.5
C17B C16B H16D 108.5
C15B C16B H16D 108.5
H16C C16B H16D 107.5
C16B C17B C18B 113.6(14)
C16B C17B H17C 108.8
C18B C17B H17C 108.8
C16B C17B H17D 108.8
C18B C17B H17D 108.8
H17C C17B H17D 107.7
C17B C18B H18D 109.5
C17B C18B H18E 109.5
H18D C18B H18E 109.5
C17B C18B H18F 109.5
H18D C18B H18F 109.5
H18E C18B H18F 109.5
C15C N3C C12C 125.0(12)
C15C N3C C9C 128.6(13)
C12C N3C C9C 106.2(12)
C12C C1C C2C 118.2(14)
C12C C1C H1C 120.9
C2C C1C H1C 120.9
C1C C2C C3C 120.3(14)
C1C C2C C14B 119.1(14)
C3C C2C C14B 120.6(14)
C4C C3C C2C 119.3(15)
C4C C3C Br2C 120.7(15)
C2C C3C Br2C 119.8(12)
C11C C4C C3C 121.8(16)
C11C C4C H4C 119.1
C3C C4C H4C 119.1
C6C C5C C10C 115.3(16)
C6C C5C H5C 122.3
C10C C5C H5C 122.3
C7C C6C C5C 124.4(15)
C7C C6C Br1C 120.6(12)
C5C C6C Br1C 115.0(14)
C6C C7C C8C 121.9(14)
C6C C7C C13C 121.2(14)
C8C C7C C13C 116.9(14)
C7C C8C C9C 112.6(14)
C7C C8C H8C 123.7
C9C C8C H8C 123.7
C10C C9C C8C 127.2(15)
C10C C9C N3C 109.4(13)
C8C C9C N3C 123.3(14)
C9C C10C C5C 118.5(15)
C9C C10C C11C 110.9(14)
C5C C10C C11C 130.1(15)
C4C C11C C12C 118.4(14)
C4C C11C C10C 138.0(16)
C12C C11C C10C 103.6(12)
C1C C12C N3C 128.3(14)
C1C C12C C11C 121.9(14)
N3C C12C C11C 109.8(12)
C14C C13C C7C 130.1(13)
C14C C13C H13C 114.9
C7C C13C H13C 114.9
C13C C14C C7D 127.1(15)
C13C C14C H14C 116.4
C7D C14C H14C 116.4
N3C C15C C16C 110.3(14)
N3C C15C H15E 109.6
C16C C15C H15E 109.6
N3C C15C H15F 109.6
C16C C15C H15F 109.6
H15E C15C H15F 108.1
C15C C16C C17C 119.6(14)
C15C C16C H16E 107.4
C17C C16C H16E 107.4
C15C C16C H16F 107.4
C17C C16C H16F 107.4
H16E C16C H16F 107.0
C16C C17C C18C 117.8(13)
C16C C17C H17E 107.9
C18C C17C H17E 107.9
C16C C17C H17F 107.9
C18C C17C H17F 107.9
H17E C17C H17F 107.2
C17C C18C H18G 109.5
C17C C18C H18H 109.5
H18G C18C H18H 109.5
C17C C18C H18I 109.5
H18G C18C H18I 109.5
H18H C18C H18I 109.5
C9D N4D C12D 105.1(12)
C9D N4D C51D 116.1(18)
C12D N4D C51D 132(2)
C9D N4D C15D 130.5(13)
C12D N4D C15D 123.8(14)
C2D C1D C12D 118.3(15)
C2D C1D H1D 120.8
C12D C1D H1D 120.8
C3D C2D C1D 120.3(14)
C3D C2D C13D 123.0(14)
C1D C2D C13D 116.7(15)
C2D C3D C4D 123.4(15)
C2D C3D Br1D 118.9(12)
C4D C3D Br1D 117.4(14)
C3D C4D C11D 117.4(15)
C3D C4D H4D 121.3
C11D C4D H4D 121.3
C10D C5D C6D 117.5(14)
C10D C5D H5D 121.2
C6D C5D H5D 121.2
C7D C6D C5D 124.7(14)
C7D C6D Br2D 119.1(10)
C5D C6D Br2D 116.2(11)
C6D C7D C8D 117.9(13)
C6D C7D C14C 123.9(14)
C8D C7D C14C 118.2(13)
C7D C8D C9D 118.8(13)
C7D C8D H8D 120.6
C9D C8D H8D 120.6
N4D C9D C10D 112.2(12)
N4D C9D C8D 128.1(14)
C10D C9D C8D 119.6(14)
C5D C10D C9D 121.5(14)
C5D C10D C11D 134.0(15)
C9D C10D C11D 104.4(13)
C12D C11D C4D 120.9(14)
C12D C11D C10D 105.0(12)
C4D C11D C10D 133.9(15)
C11D C12D N4D 113.0(13)
C11D C12D C1D 119.1(13)
N4D C12D C1D 127.9(14)
C14D C13D C2D 122.5(14)
C14D C13D H13D 118.7
C2D C13D H13D 118.7
C13D C14D C2E 127.2(14)
C13D C14D H14D 116.4
C2E C14D H14D 116.4
N4D C15D C16D 106.1(15)
N4D C15D H15G 110.5
C16D C15D H15G 110.5
N4D C15D H15H 110.5
C16D C15D H15H 110.5
H15G C15D H15H 108.7
C17D C16D C15D 123(3)
C17D C16D H16G 106.5
C15D C16D H16G 106.5
C17D C16D H16H 106.5
C15D C16D H16H 106.5
H16G C16D H16H 106.5
C18D C17D C16D 121(4)
C18D C17D H17G 107.0
C16D C17D H17G 107.0
C18D C17D H17H 107.0
C16D C17D H17H 107.0
H17G C17D H17H 106.7
C17D C18D H18J 109.5
C17D C18D H18K 109.5
H18J C18D H18K 109.5
C17D C18D H18L 109.5
H18J C18D H18L 109.5
H18K C18D H18L 109.5
N4D C51D C61D 132(3)
N4D C51D H51G 104.3
C61D C51D H51G 104.3
N4D C51D H51H 104.3
C61D C51D H51H 104.3
H51G C51D H51H 105.6
C71D C61D C51D 154(6)
C71D C61D H61G 98.0
C51D C61D H61G 98.0
C71D C61D H61H 98.0
C51D C61D H61H 98.0
H61G C61D H61H 103.7
C81D C71D C61D 134(8)
C81D C71D H71G 103.6
C61D C71D H71G 103.6
C81D C71D H71H 103.6
C61D C71D H71H 103.6
H71G C71D H71H 105.3
C71D C81D H81G 109.5
C71D C81D H81H 109.5
H81G C81D H81H 109.5
C71D C81D H81I 109.5
H81G C81D H81I 109.5
H81H C81D H81I 109.5
C9E N5E C12E 103.1(14)
C9E N5E C15E 125.3(14)
C12E N5E C15E 131.6(14)
C2E C1E C12E 116.7(16)
C2E C1E H1E 121.6
C12E C1E H1E 121.6
C3E C2E C1E 120.8(15)
C3E C2E C14D 119.5(15)
C1E C2E C14D 119.5(16)
C2E C3E C4E 122.9(15)
C2E C3E Br2E 123.6(12)
C4E C3E Br2E 113.4(13)
C11E C4E C3E 118.4(15)
C11E C4E H4E 120.8
C3E C4E H4E 120.8
C10E C5E C6E 117.0(14)
C10E C5E H5E 121.5
C6E C5E H5E 121.5
C7E C6E C5E 121.9(15)
C7E C6E Br1E 120.7(14)
C5E C6E Br1E 117.4(13)
C6E C7E C8E 119.9(16)
C6E C7E C13E 121.6(16)
C8E C7E C13E 117.9(15)
C7E C8E C9E 118.4(16)
C7E C8E H8E 120.8
C9E C8E H8E 120.8
C10E C9E N5E 112.6(16)
C10E C9E C8E 119.9(17)
N5E C9E C8E 127.5(17)
C5E C10E C9E 122.8(16)
C5E C10E C11E 130.6(16)
C9E C10E C11E 106.3(15)
C12E C11E C4E 118.6(14)
C12E C11E C10E 103.9(14)
C4E C11E C10E 137.4(16)
C11E C12E N5E 113.9(14)
C11E C12E C1E 122.5(15)
N5E C12E C1E 123.5(17)
C14E C13E C7E 125.0(14)
C14E C13E H13E 117.5
C7E C13E H13E 117.5
C13E C14E C7F 128.6(15)
C13E C14E H14E 115.7
C7F C14E H14E 115.7
N5E C15E C16E 110.6(12)
N5E C15E H15I 109.5
C16E C15E H15I 109.5
N5E C15E H15J 109.5
C16E C15E H15J 109.5
H15I C15E H15J 108.1
C17E C16E C15E 109.1(14)
C17E C16E H16I 109.9
C15E C16E H16I 109.9
C17E C16E H16J 109.9
C15E C16E H16J 109.9
H16I C16E H16J 108.3
C16E C17E C18E 118.4(17)
C16E C17E H17I 107.7
C18E C17E H17I 107.7
C16E C17E H17J 107.7
C18E C17E H17J 107.7
H17I C17E H17J 107.1
C17E C18E H18M 109.5
C17E C18E H18N 109.5
H18M C18E H18N 109.5
C17E C18E H18O 109.5
H18M C18E H18O 109.5
H18N C18E H18O 109.5
C12F N6F C9F 102.1(12)
C12F N6F C51F 131(2)
C9F N6F C51F 124(2)
C12F N6F C15F 127.1(13)
C9F N6F C15F 128.3(15)
C2F C1F C12F 116.3(14)
C2F C1F H1F 121.8
C12F C1F H1F 121.8
C1F C2F C3F 119.9(12)
C1F C2F C13F 117.9(14)
C3F C2F C13F 121.9(13)
C4F C3F C2F 120.6(13)
C4F C3F Br1F 118.5(11)
C2F C3F Br1F 121.0(9)
C11F C4F C3F 120.6(12)
C11F C4F H4F 119.7
C3F C4F H4F 119.7
C10F C5F C6F 121.0(15)
C10F C5F H5F 119.5
C6F C5F H5F 119.5
C7F C6F C5F 119.5(14)
C7F C6F Br2F 119.3(12)
C5F C6F Br2F 121.2(14)
C8F C7F C6F 121.0(15)
C8F C7F C14E 118.6(16)
C6F C7F C14E 120.3(14)
C7F C8F C9F 118.2(15)
C7F C8F H8F 120.9
C9F C8F H8F 120.9
C10F C9F C8F 121.9(13)
C10F C9F N6F 111.9(13)
C8F C9F N6F 126.2(16)
C5F C10F C9F 118.3(13)
C5F C10F C11F 135.2(15)
C9F C10F C11F 106.5(12)
C4F C11F C12F 120.5(12)
C4F C11F C10F 133.5(14)
C12F C11F C10F 105.9(13)
C11F C12F N6F 113.5(12)
C11F C12F C1F 122.0(14)
N6F C12F C1F 124.4(14)
C14F C13F C2F 125.5(14)
C14F C13F H13F 117.3
C2F C13F H13F 117.3
C13F C14F C2A 125.8(13)
C13F C14F H14F 117.1
C2A C14F H14F 117.1
N6F C15F C16F 114.1(17)
N6F C15F H15K 108.7
C16F C15F H15K 108.7
N6F C15F H15L 108.7
C16F C15F H15L 108.7
H15K C15F H15L 107.6
C17F C16F C15F 122(2)
C17F C16F H16K 106.8
C15F C16F H16K 106.8
C17F C16F H16L 106.8
C15F C16F H16L 106.8
H16K C16F H16L 106.7
C16F C17F C18F 124(3)
C16F C17F H17K 106.3
C18F C17F H17K 106.3
C16F C17F H17L 106.3
C18F C17F H17L 106.3
H17K C17F H17L 106.4
C17F C18F H18P 109.5
C17F C18F H18Q 109.5
H18P C18F H18Q 109.5
C17F C18F H18R 109.5
H18P C18F H18R 109.5
H18Q C18F H18R 109.5
N6F C51F C61F 110(4)
N6F C51F H51A 109.6
C61F C51F H51A 109.6
N6F C51F H51B 109.6
C61F C51F H51B 109.6
H51A C51F H51B 108.1
C51F C61F C71F 129(6)
C51F C61F H61A 104.9
C71F C61F H61A 104.9
C51F C61F H61B 104.9
C71F C61F H61B 104.9
H61A C61F H61B 105.8
C61F C71F C81F 153(8)
C61F C71F H71A 98.3
C81F C71F H71A 98.3
C61F C71F H71B 98.3
C81F C71F H71B 98.3
H71A C71F H71B 103.8
C71F C81F H81A 109.5
C71F C81F H81B 109.5
H81A C81F H81B 109.5
C71F C81F H81C 109.5
H81A C81F H81C 109.5
H81B C81F H81C 109.5

loop_
_geom_bond_atom_site_label_1
_geom_bond_atom_site_label_2
_geom_bond_distance
Br1A C6A 1.891(13)
Br2A C3A 1.878(13)
Br1B C3B 1.913(14)
Br2B C6B 1.867(15)
Br1C C6C 1.929(16)
Br2C C3C 1.883(16)
Br1D C3D 1.930(15)
Br2D C6D 1.908(14)
Br1E C6E 1.906(15)
Br2E C3E 1.873(15)
Br1F C3F 1.864(14)
Br2F C6F 1.859(14)
N1A C9A 1.392(15)
N1A C12A 1.398(15)
N1A C15A 1.447(16)
C1A C12A 1.377(15)
C1A C2A 1.403(17)
C1A H1A 0.9500
C2A C3A 1.378(17)
C2A C14F 1.481(16)
C3A C4A 1.417(16)
C4A C11A 1.386(17)
C4A H4A 0.9500
C5A C10A 1.343(16)
C5A C6A 1.373(16)
C5A H5A 0.9500
C6A C7A 1.376(17)
C7A C8A 1.351(15)
C7A C13A 1.489(16)
C8A C9A 1.399(16)
C8A H8A 0.9500
C9A C10A 1.385(17)
C10A C11A 1.472(16)
C11A C12A 1.351(16)
C13A C14A 1.352(17)
C13A H13A 0.9500
C14A C7B 1.449(17)
C14A H14A 0.9500
C15A C16A 1.543(18)
C15A H15A 0.9900
C15A H15B 0.9900
C16A C17A 1.514(18)
C16A H16A 0.9900
C16A H16B 0.9900
C17A C18A 1.55(2)
C17A H17A 0.9900
C17A H17B 0.9900
C18A H18A 0.9800
C18A H18B 0.9800
C18A H18C 0.9800
N2B C9B 1.353(15)
N2B C12B 1.397(16)
N2B C15B 1.424(15)
C1B C12B 1.352(17)
C1B C2B 1.409(17)
C1B H1B 0.9500
C2B C3B 1.361(17)
C2B C13B 1.465(17)
C3B C4B 1.378(18)
C4B C11B 1.412(17)
C4B H4B 0.9500
C5B C6B 1.388(17)
C5B C10B 1.400(17)
C5B H5B 0.9500
C6B C7B 1.397(18)
C7B C8B 1.398(18)
C8B C9B 1.443(17)
C8B H8B 0.9500
C9B C10B 1.369(16)
C10B C11B 1.442(17)
C11B C12B 1.402(17)
C13B C14B 1.309(16)
C13B H13B 0.9500
C14B C2C 1.463(18)
C14B H14B 0.9500
C15B C16B 1.502(16)
C15B H15C 0.9900
C15B H15D 0.9900
C16B C17B 1.431(19)
C16B H16C 0.9900
C16B H16D 0.9900
C17B C18B 1.563(19)
C17B H17C 0.9900
C17B H17D 0.9900
C18B H18D 0.9800
C18B H18E 0.9800
C18B H18F 0.9800
N3C C15C 1.405(16)
N3C C12C 1.411(16)
N3C C9C 1.416(17)
C1C C12C 1.366(17)
C1C C2C 1.382(17)
C1C H1C 0.9500
C2C C3C 1.39(2)
C3C C4C 1.39(2)
C4C C11C 1.327(17)
C4C H4C 0.9500
C5C C6C 1.380(19)
C5C C10C 1.427(19)
C5C H5C 0.9500
C6C C7C 1.343(19)
C7C C8C 1.392(18)
C7C C13C 1.523(19)
C8C C9C 1.411(18)
C8C H8C 0.9500
C9C C10C 1.320(18)
C10C C11C 1.451(18)
C11C C12C 1.412(18)
C13C C14C 1.289(17)
C13C H13C 0.9500
C14C C7D 1.459(17)
C14C H14C 0.9500
C15C C16C 1.481(18)
C15C H15E 0.9900
C15C H15F 0.9900
C16C C17C 1.49(2)
C16C H16E 0.9900
C16C H16F 0.9900
C17C C18C 1.571(18)
C17C H17E 0.9900
C17C H17F 0.9900
C18C H18G 0.9800
C18C H18H 0.9800
C18C H18I 0.9800
N4D C9D 1.364(17)
N4D C12D 1.379(16)
N4D C51D 1.453(18)
N4D C15D 1.472(15)
C1D C2D 1.355(17)
C1D C12D 1.420(18)
C1D H1D 0.9500
C2D C3D 1.33(2)
C2D C13D 1.514(18)
C3D C4D 1.338(19)
C4D C11D 1.397(17)
C4D H4D 0.9500
C5D C10D 1.361(18)
C5D C6D 1.410(17)
C5D H5D 0.9500
C6D C7D 1.331(16)
C7D C8D 1.427(18)
C8D C9D 1.429(18)
C8D H8D 0.9500
C9D C10D 1.385(18)
C10D C11D 1.480(18)
C11D C12D 1.352(17)
C13D C14D 1.322(17)
C13D H13D 0.9500
C14D C2E 1.483(19)
C14D H14D 0.9500
C15D C16D 1.586(17)
C15D H15G 0.9900
C15D H15H 0.9900
C16D C17D 1.546(19)
C16D H16G 0.9900
C16D H16H 0.9900
C17D C18D 1.529(19)
C17D H17G 0.9900
C17D H17H 0.9900
C18D H18J 0.9800
C18D H18K 0.9800
C18D H18L 0.9800
C51D C61D 1.601(19)
C51D H51G 0.9900
C51D H51H 0.9900
C61D C71D 1.55(2)
C61D H61G 0.9900
C61D H61H 0.9900
C71D C81D 1.54(2)
C71D H71G 0.9900
C71D H71H 0.9900
C81D H81G 0.9800
C81D H81H 0.9800
C81D H81I 0.9800
N5E C9E 1.386(18)
N5E C12E 1.397(18)
N5E C15E 1.418(17)
C1E C2E 1.387(19)
C1E C12E 1.436(19)
C1E H1E 0.9500
C2E C3E 1.352(19)
C3E C4E 1.401(19)
C4E C11E 1.397(19)
C4E H4E 0.9500
C5E C10E 1.349(18)
C5E C6E 1.41(2)
C5E H5E 0.9500
C6E C7E 1.368(19)
C7E C8E 1.392(19)
C7E C13E 1.495(19)
C8E C9E 1.40(2)
C8E H8E 0.9500
C9E C10E 1.381(19)
C10E C11E 1.460(19)
C11E C12E 1.38(2)
C13E C14E 1.31(2)
C13E H13E 0.9500
C14E C7F 1.497(19)
C14E H14E 0.9500
C15E C16E 1.531(18)
C15E H15I 0.9900
C15E H15J 0.9900
C16E C17E 1.53(2)
C16E H16I 0.9900
C16E H16J 0.9900
C17E C18E 1.60(3)
C17E H17I 0.9900
C17E H17J 0.9900
C18E H18M 0.9800
C18E H18N 0.9800
C18E H18O 0.9800
N6F C12F 1.404(16)
N6F C9F 1.406(15)
N6F C51F 1.440(19)
N6F C15F 1.448(15)
C1F C2F 1.371(18)
C1F C12F 1.464(17)
C1F H1F 0.9500
C2F C3F 1.415(17)
C2F C13F 1.493(16)
C3F C4F 1.393(15)
C4F C11F 1.334(16)
C4F H4F 0.9500
C5F C10F 1.371(17)
C5F C6F 1.385(18)
C5F H5F 0.9500
C6F C7F 1.38(2)
C7F C8F 1.363(17)
C8F C9F 1.401(18)
C8F H8F 0.9500
C9F C10F 1.374(18)
C10F C11F 1.424(16)
C11F C12F 1.352(17)
C13F C14F 1.326(18)
C13F H13F 0.9500
C14F H14F 0.9500
C15F C16F 1.541(17)
C15F H15K 0.9900
C15F H15L 0.9900
C16F C17F 1.535(19)
C16F H16K 0.9900
C16F H16L 0.9900
C17F C18F 1.568(19)
C17F H17K 0.9900
C17F H17L 0.9900
C18F H18P 0.9800
C18F H18Q 0.9800
C18F H18R 0.9800
C51F C61F 1.53(2)
C51F H51A 0.9900
C51F H51B 0.9900
C61F C71F 1.54(2)
C61F H61A 0.9900
C61F H61B 0.9900
C71F C81F 1.56(2)
C71F H71A 0.9900
C71F H71B 0.9900
C81F H81A 0.9800
C81F H81B 0.9800
C81F H81C 0.9800

loop_
_geom_torsion_atom_site_label_1
_geom_torsion_atom_site_label_2
_geom_torsion_atom_site_label_3
_geom_torsion_atom_site_label_4
_geom_torsion
C12A C1A C2A C3A 0.4(19)
C12A C1A C2A C14F -178.9(12)
C1A C2A C3A C4A 1(2)
C14F C2A C3A C4A -179.9(13)
C1A C2A C3A Br2A 179.6(10)
C14F C2A C3A Br2A -1.0(17)
C2A C3A C4A C11A -2(2)
Br2A C3A C4A C11A 179.0(10)
C10A C5A C6A C7A -3(2)
C10A C5A C6A Br1A 174.1(10)
C5A C6A C7A C8A 3.3(19)
Br1A C6A C7A C8A -173.6(9)
C5A C6A C7A C13A -173.1(12)
Br1A C6A C7A C13A 10.1(16)
C6A C7A C8A C9A -1.9(18)
C13A C7A C8A C9A 174.5(12)
C12A N1A C9A C10A -2.5(14)
C15A N1A C9A C10A 160.7(12)
C12A N1A C9A C8A 177.3(13)
C15A N1A C9A C8A -19(2)
C7A C8A C9A C10A 0.1(18)
C7A C8A C9A N1A -179.7(12)
C6A C5A C10A C9A 0.9(19)
C6A C5A C10A C11A 176.7(13)
N1A C9A C10A C5A -179.7(11)
C8A C9A C10A C5A 0.4(19)
N1A C9A C10A C11A 3.3(13)
C8A C9A C10A C11A -176.5(11)
C3A C4A C11A C12A 2(2)
C3A C4A C11A C10A -178.7(13)
C5A C10A C11A C12A -179.2(14)
C9A C10A C11A C12A -3.0(14)
C5A C10A C11A C4A 1(3)
C9A C10A C11A C4A 177.6(14)
C4A C11A C12A C1A -1(2)
C10A C11A C12A C1A 179.5(12)
C4A C11A C12A N1A -179.1(12)
C10A C11A C12A N1A 1.5(14)
C2A C1A C12A C11A -0.3(19)
C2A C1A C12A N1A 177.4(12)
C9A N1A C12A C11A 0.5(14)
C15A N1A C12A C11A -163.2(12)
C9A N1A C12A C1A -177.3(12)
C15A N1A C12A C1A 19(2)
C8A C7A C13A C14A 71(2)
C6A C7A C13A C14A -113.0(17)
C7A C13A C14A C7B 3(3)
C9A N1A C15A C16A -90.8(14)
C12A N1A C15A C16A 70.1(16)
N1A C15A C16A C17A 62.2(16)
C15A C16A C17A C18A -177.9(14)
C12B C1B C2B C3B 2.4(18)
C12B C1B C2B C13B -177.5(11)
C1B C2B C3B C4B -4.1(19)
C13B C2B C3B C4B 175.7(12)
C1B C2B C3B Br1B 179.8(8)
C13B C2B C3B Br1B -0.3(17)
C2B C3B C4B C11B 2.6(18)
Br1B C3B C4B C11B 178.8(8)
C10B C5B C6B C7B 0.5(19)
C10B C5B C6B Br2B -173.5(9)
C5B C6B C7B C8B -2(2)
Br2B C6B C7B C8B 172.2(9)
C5B C6B C7B C14A -179.9(11)
Br2B C6B C7B C14A -6.0(18)
C13A C14A C7B C6B -139.4(15)
C13A C14A C7B C8B 42(2)
C6B C7B C8B C9B -1.7(18)
C14A C7B C8B C9B 176.6(11)
C12B N2B C9B C10B -3.2(14)
C15B N2B C9B C10B -171.3(11)
C12B N2B C9B C8B -179.3(11)
C15B N2B C9B C8B 13(2)
C7B C8B C9B N2B -177.7(12)
C7B C8B C9B C10B 6.7(18)
N2B C9B C10B C5B 175.6(10)
C8B C9B C10B C5B -8.1(19)
N2B C9B C10B C11B 1.8(14)
C8B C9B C10B C11B 178.2(10)
C6B C5B C10B C9B 4.5(18)
C6B C5B C10B C11B 176.3(12)
C3B C4B C11B C12B 0.6(16)
C3B C4B C11B C10B -177.3(12)
C9B C10B C11B C12B 0.3(13)
C5B C10B C11B C12B -172.3(12)
C9B C10B C11B C4B 178.4(13)
C5B C10B C11B C4B 6(2)
C2B C1B C12B N2B 178.9(11)
C2B C1B C12B C11B 0.6(18)
C9B N2B C12B C1B -175.1(12)
C15B N2B C12B C1B -6.0(18)
C9B N2B C12B C11B 3.4(13)
C15B N2B C12B C11B 172.5(10)
C4B C11B C12B C1B -2.1(17)
C10B C11B C12B C1B 176.4(11)
C4B C11B C12B N2B 179.3(10)
C10B C11B C12B N2B -2.3(12)
C3B C2B C13B C14B 132.0(15)
C1B C2B C13B C14B -48.2(19)
C2B C13B C14B C2C -11(2)
C9B N2B C15B C16B -109.6(14)
C12B N2B C15B C16B 83.9(14)
N2B C15B C16B C17B 74.5(17)
C15B C16B C17B C18B -176.0(14)
C12C C1C C2C C3C -2.1(19)
C12C C1C C2C C14B 177.5(12)
C13B C14B C2C C1C -58.8(19)
C13B C14B C2C C3C 120.8(16)
C1C C2C C3C C4C 2(2)
C14B C2C C3C C4C -177.6(12)
C1C C2C C3C Br2C 176.9(9)
C14B C2C C3C Br2C -2.7(18)
C2C C3C C4C C11C 1(2)
Br2C C3C C4C C11C -174.3(10)
C10C C5C C6C C7C 1.8(19)
C10C C5C C6C Br1C 178.6(8)
C5C C6C C7C C8C -3(2)
Br1C C6C C7C C8C 179.9(10)
C5C C6C C7C C13C 173.2(12)
Br1C C6C C7C C13C -3.4(17)
C6C C7C C8C C9C 3.2(19)
C13C C7C C8C C9C -173.6(11)
C7C C8C C9C C10C -2(2)
C7C C8C C9C N3C 173.6(11)
C15C N3C C9C C10C 178.7(12)
C12C N3C C9C C10C 3.2(14)
C15C N3C C9C C8C 3(2)
C12C N3C C9C C8C -173.0(12)
C8C C9C C10C C5C 1(2)
N3C C9C C10C C5C -175.5(10)
C8C C9C C10C C11C 173.4(12)
N3C C9C C10C C11C -2.6(15)
C6C C5C C10C C9C -0.3(18)
C6C C5C C10C C11C -171.6(12)
C3C C4C C11C C12C -3(2)
C3C C4C C11C C10C 176.9(14)
C9C C10C C11C C4C -178.9(15)
C5C C10C C11C C4C -7(3)
C9C C10C C11C C12C 0.9(14)
C5C C10C C11C C12C 172.7(13)
C2C C1C C12C N3C -178.1(11)
C2C C1C C12C C11C -0.2(19)
C15C N3C C12C C1C 0(2)
C9C N3C C12C C1C 175.5(13)
C15C N3C C12C C11C -178.4(11)
C9C N3C C12C C11C -2.7(13)
C4C C11C C12C C1C 2.7(19)
C10C C11C C12C C1C -177.1(12)
C4C C11C C12C N3C -179.0(11)
C10C C11C C12C N3C 1.2(13)
C6C C7C C13C C14C 119.9(19)
C8C C7C C13C C14C -63(2)
C7C C13C C14C C7D -12(3)
C12C N3C C15C C16C -92.7(15)
C9C N3C C15C C16C 92.6(16)
N3C C15C C16C C17C 74.4(18)
C15C C16C C17C C18C 179.0(15)
C12D C1D C2D C3D -8(2)
C12D C1D C2D C13D 172.2(13)
C1D C2D C3D C4D 9(3)
C13D C2D C3D C4D -170.5(15)
C1D C2D C3D Br1D -177.4(11)
C13D C2D C3D Br1D 3(2)
C2D C3D C4D C11D -6(2)
Br1D C3D C4D C11D -179.7(10)
C10D C5D C6D C7D -1(2)
C10D C5D C6D Br2D 178.2(11)
C5D C6D C7D C8D 0(2)
Br2D C6D C7D C8D -178.7(10)
C5D C6D C7D C14C 177.5(13)
Br2D C6D C7D C14C -1.7(19)
C13C C14C C7D C6D 150.4(16)
C13C C14C C7D C8D -33(2)
C6D C7D C8D C9D 0(2)
C14C C7D C8D C9D -177.4(11)
C12D N4D C9D C10D -0.2(16)
C51D N4D C9D C10D -156(2)
C15D N4D C9D C10D 171.7(14)
C12D N4D C9D C8D -176.3(13)
C51D N4D C9D C8D 28(3)
C15D N4D C9D C8D -4(3)
C7D C8D C9D N4D 176.4(14)
C7D C8D C9D C10D 1(2)
C6D C5D C10D C9D 1(2)
C6D C5D C10D C11D -179.8(14)
N4D C9D C10D C5D -177.6(14)
C8D C9D C10D C5D -1(2)
N4D C9D C10D C11D 3.2(16)
C8D C9D C10D C11D 179.6(12)
C3D C4D C11D C12D 2(2)
C3D C4D C11D C10D 175.5(15)
C5D C10D C11D C12D 176.1(17)
C9D C10D C11D C12D -5.0(15)
C5D C10D C11D C4D 2(3)
C9D C10D C11D C4D -179.0(15)
C4D C11D C12D N4D -179.8(12)
C10D C11D C12D N4D 5.2(17)
C4D C11D C12D C1D -1(2)
C10D C11D C12D C1D -176.1(13)
C9D N4D C12D C11D -3.3(17)
C51D N4D C12D C11D 146(2)
C15D N4D C12D C11D -175.9(13)
C9D N4D C12D C1D 178.2(14)
C51D N4D C12D C1D -32(3)
C15D N4D C12D C1D 6(2)
C2D C1D C12D C11D 4(2)
C2D C1D C12D N4D -177.8(14)
C3D C2D C13D C14D 115.9(18)
C1D C2D C13D C14D -64(2)
C2D C13D C14D C2E -9(2)
C9D N4D C15D C16D 104.7(19)
C12D N4D C15D C16D -84.7(19)
C51D N4D C15D C16D 33(4)
N4D C15D C16D C17D -42(4)
C15D C16D C17D C18D -169(4)
C9D N4D C51D C61D 63(5)
C12D N4D C51D C61D -84(5)
C15D N4D C51D C61D -171(7)
N4D C51D C61D C71D 120(14)
C51D C61D C71D C81D 28(24)
C12E C1E C2E C3E -0.9(18)
C12E C1E C2E C14D -175.4(11)
C13D C14D C2E C3E 150.4(14)
C13D C14D C2E C1E -35(2)
C1E C2E C3E C4E 0(2)
C14D C2E C3E C4E 174.7(11)
C1E C2E C3E Br2E -176.7(9)
C14D C2E C3E Br2E -2.1(18)
C2E C3E C4E C11E 0.4(19)
Br2E C3E C4E C11E 177.4(9)
C10E C5E C6E C7E 1(2)
C10E C5E C6E Br1E 179.9(10)
C5E C6E C7E C8E -2(2)
Br1E C6E C7E C8E 179.2(9)
C5E C6E C7E C13E -173.4(12)
Br1E C6E C7E C13E 8.2(19)
C6E C7E C8E C9E 1.6(19)
C13E C7E C8E C9E 173.0(11)
C12E N5E C9E C10E -3.6(15)
C15E N5E C9E C10E 178.7(12)
C12E N5E C9E C8E 176.0(12)
C15E N5E C9E C8E -2(2)
C7E C8E C9E C10E 0.0(18)
C7E C8E C9E N5E -179.6(12)
C6E C5E C10E C9E 0(2)
C6E C5E C10E C11E 173.6(13)
N5E C9E C10E C5E 178.7(12)
C8E C9E C10E C5E -1(2)
N5E C9E C10E C11E 3.9(15)
C8E C9E C10E C11E -175.8(11)
C3E C4E C11E C12E 0.0(18)
C3E C4E C11E C10E -176.9(14)
C5E C10E C11E C12E -176.7(14)
C9E C10E C11E C12E -2.4(14)
C5E C10E C11E C4E 1(3)
C9E C10E C11E C4E 174.8(15)
C4E C11E C12E N5E -177.6(11)
C10E C11E C12E N5E 0.3(15)
C4E C11E C12E C1E -1(2)
C10E C11E C12E C1E 177.0(11)
C9E N5E C12E C11E 2.0(15)
C15E N5E C12E C11E 179.5(13)
C9E N5E C12E C1E -174.7(11)
C15E N5E C12E C1E 3(2)
C2E C1E C12E C11E 1.3(19)
C2E C1E C12E N5E 177.7(11)
C6E C7E C13E C14E -138.0(18)
C8E C7E C13E C14E 51(2)
C7E C13E C14E C7F 5(3)
C9E N5E C15E C16E -82.1(16)
C12E N5E C15E C16E 100.9(16)
N5E C15E C16E C17E 179.9(14)
C15E C16E C17E C18E -61(2)
C12F C1F C2F C3F 4.1(19)
C12F C1F C2F C13F 177.9(11)
C1F C2F C3F C4F -2.4(19)
C13F C2F C3F C4F -175.9(12)
C1F C2F C3F Br1F 178.3(10)
C13F C2F C3F Br1F 4.7(17)
C2F C3F C4F C11F -0.5(19)
Br1F C3F C4F C11F 178.8(10)
C10F C5F C6F C7F -2(2)
C10F C5F C6F Br2F 176.1(10)
C5F C6F C7F C8F 5(2)
Br2F C6F C7F C8F -173.9(10)
C5F C6F C7F C14E -175.5(13)
Br2F C6F C7F C14E 6.0(18)
C13E C14E C7F C8F 58(2)
C13E C14E C7F C6F -122(2)
C6F C7F C8F C9F -4(2)
C14E C7F C8F C9F 176.3(13)
C7F C8F C9F C10F 1(2)
C7F C8F C9F N6F -178.0(13)
C12F N6F C9F C10F -1.5(15)
C51F N6F C9F C10F -164(2)
C15F N6F C9F C10F 161.5(16)
C12F N6F C9F C8F 177.4(13)
C51F N6F C9F C8F 14(3)
C15F N6F C9F C8F -20(2)
C6F C5F C10F C9F -0.6(19)
C6F C5F C10F C11F 177.7(14)
C8F C9F C10F C5F 1(2)
N6F C9F C10F C5F -179.7(11)
C8F C9F C10F C11F -177.4(12)
N6F C9F C10F C11F 1.6(15)
C3F C4F C11F C12F 1.3(19)
C3F C4F C11F C10F 179.7(13)
C5F C10F C11F C4F 2(3)
C9F C10F C11F C4F -179.5(14)
C5F C10F C11F C12F -179.3(15)
C9F C10F C11F C12F -1.0(14)
C4F C11F C12F N6F 178.8(12)
C10F C11F C12F N6F 0.0(15)
C4F C11F C12F C1F 1(2)
C10F C11F C12F C1F -178.1(12)
C9F N6F C12F C11F 0.9(15)
C51F N6F C12F C11F 162(3)
C15F N6F C12F C11F -162.4(16)
C9F N6F C12F C1F 179.0(12)
C51F N6F C12F C1F -20(3)
C15F N6F C12F C1F 16(2)
C2F C1F C12F C11F -3.4(19)
C2F C1F C12F N6F 178.6(13)
C1F C2F C13F C14F 13(2)
C3F C2F C13F C14F -173.6(13)
C2F C13F C14F C2A -177.7(12)
C3A C2A C14F C13F -175.2(13)
C1A C2A C14F C13F 4(2)
C12F N6F C15F C16F 66(2)
C9F N6F C15F C16F -93(2)
C51F N6F C15F C16F 175(6)
N6F C15F C16F C17F 61(4)
C15F C16F C17F C18F 172(3)
C12F N6F C51F C61F 112(4)
C9F N6F C51F C61F -90(4)
C15F N6F C51F C61F 18(4)
N6F C51F C61F C71F 5(9)
C51F C61F C71F C81F -154(15)
